data_4339547
loop_
_publ_author_name
'Liu, Bin'
'Li, Bao-Long'
'Li, Yi-Zhi'
'Chen, Yu'
'Bao, Song-Song'
'Zheng, Li-Min'

_publ_section_title
;
 Lanthanide diruthenium(II,III) compounds showing layered and PtS-type
 open framework structures.
;
_journal_issue 21
_journal_name_full 'Inorganic chemistry'
_journal_page_first 8524
_journal_page_last 8532
_journal_paper_doi 10.1021/ic0621695
_journal_volume 46
_journal_year 2007
_chemical_formula_moiety 'C4 H20 La O20 P4 Ru2, 4(H2 O)'
_chemical_formula_sum 'C4 H28 La O24 P4 Ru2'
_chemical_formula_weight 925.19
_chemical_name_systematic
; 
 ? 
;
_space_group_IT_number 14
_symmetry_cell_setting monoclinic
_symmetry_space_group_name_Hall '-P 2yn'
_symmetry_space_group_name_H-M 'P 1 21/n 1'
_atom_sites_solution_hydrogens geom
_atom_sites_solution_primary direct
_atom_sites_solution_secondary difmap
_audit_creation_method SHELXL-97
_cell_angle_alpha 90.00
_cell_angle_beta 108.098(3)
_cell_angle_gamma 90.00
_cell_formula_units_Z 4
_cell_length_a 12.955(2)
_cell_length_b 12.858(2)
_cell_length_c 15.735(3)
_cell_measurement_reflns_used 6587
_cell_measurement_temperature 293(2)
_cell_measurement_theta_max 27.165
_cell_measurement_theta_min 2.985
_cell_volume 2491.4(7)
_computing_cell_refinement SMART
_computing_data_collection 'SMART (Bruker, 2000)'
_computing_data_reduction 'SAINT (Bruker, 2000)'
_computing_molecular_graphics SHELXTL
_computing_publication_material SHELXTL
_computing_structure_refinement 'SHELXL-97 (Sheldrick, 1997)'
_computing_structure_solution 'SHELXS-97 (Sheldrick, 1990)'
_diffrn_ambient_temperature 293(2)
_diffrn_measured_fraction_theta_full 0.998
_diffrn_measured_fraction_theta_max 0.998
_diffrn_measurement_device_type 'Bruker Smart Apex CCD area detector'
_diffrn_measurement_method 'phi and omega scans'
_diffrn_radiation_monochromator graphite
_diffrn_radiation_source 'fine-focus sealed tube'
_diffrn_radiation_type MoK\a
_diffrn_radiation_wavelength 0.71073
_diffrn_reflns_av_R_equivalents 0.0466
_diffrn_reflns_av_sigmaI/netI 0.0550
_diffrn_reflns_limit_h_max 14
_diffrn_reflns_limit_h_min -15
_diffrn_reflns_limit_k_max 15
_diffrn_reflns_limit_k_min -15
_diffrn_reflns_limit_l_max 18
_diffrn_reflns_limit_l_min -16
_diffrn_reflns_number 12695
_diffrn_reflns_theta_full 25.29
_diffrn_reflns_theta_max 25.29
_diffrn_reflns_theta_min 1.79
_exptl_absorpt_coefficient_mu 3.237
_exptl_absorpt_correction_T_max 0.84
_exptl_absorpt_correction_T_min 0.62
_exptl_absorpt_correction_type multi-scan
_exptl_absorpt_process_details 'SADABS, Bruker(2000)'
_exptl_crystal_colour 'red brown'
_exptl_crystal_density_diffrn 2.467
_exptl_crystal_density_method 'not measured'
_exptl_crystal_description plate
_exptl_crystal_F_000 1796
_exptl_crystal_size_max 0.25
_exptl_crystal_size_mid 0.10
_exptl_crystal_size_min 0.02
_refine_diff_density_max 0.638
_refine_diff_density_min -1.277
_refine_diff_density_rms 0.147
_refine_ls_extinction_method none
_refine_ls_goodness_of_fit_ref 1.001
_refine_ls_hydrogen_treatment mixed
_refine_ls_matrix_type full
_refine_ls_number_parameters 316
_refine_ls_number_reflns 4524
_refine_ls_number_restraints 0
_refine_ls_restrained_S_all 1.001
_refine_ls_R_factor_all 0.0663
_refine_ls_R_factor_gt 0.0463
_refine_ls_shift/su_max 0.000
_refine_ls_shift/su_mean 0.000
_refine_ls_structure_factor_coef Fsqd
_refine_ls_weighting_details 'calc w=1/[\s^2^(Fo^2^)+(0.0500P)^2^+1.4300P] where P=(Fo^2^+2Fc^2^)/3'
_refine_ls_weighting_scheme calc
_refine_ls_wR_factor_gt 0.0928
_refine_ls_wR_factor_ref 0.0972
_reflns_number_gt 3390
_reflns_number_total 4524
_reflns_threshold_expression >2sigma(I)
_cod_data_source_file ic0621695-file005.cif
_cod_data_source_block 250717b
_cod_depositor_comments
;
The following automatic conversions were performed:

'_symmetry_cell_setting' value 'Monoclinic' changed to 'monoclinic'
according to
/usr/data/users/saulius/automatic-downloads/retrospective/ACS/lib/dictionaries/cif_core.dic
dictionary named 'cif_core.dic' version 2.4.2 from
2011-04-26.

'_exptl_absorpt_correction_type' value 'Multi-scan'
changed to 'multi-scan' according to
/usr/data/users/saulius/automatic-downloads/retrospective/ACS/lib/dictionaries/cif_core.dic
dictionary named 'cif_core.dic' version 2.4.2 from 2011-04-26.

Automatic conversion script
Id: cif_fix_values 2281 2013-09-26 08:29:07Z andrius 
;
_cod_original_sg_symbol_H-M 'P 21/n  '
_cod_database_code 4339547

loop_
_symmetry_equiv_pos_as_xyz
'x, y, z'
'-x+1/2, y+1/2, -z+1/2'
'-x, -y, -z'
'x-1/2, -y-1/2, z-1/2'

loop_
_atom_site_label
_atom_site_type_symbol
_atom_site_fract_x
_atom_site_fract_y
_atom_site_fract_z
_atom_site_U_iso_or_equiv
_atom_site_adp_type
_atom_site_occupancy
_atom_site_symmetry_multiplicity
_atom_site_calc_flag
_atom_site_refinement_flags
Ru1 Ru 0.47135(4) 0.43740(4) 0.18424(3) 0.02957(15) Uani 1 1 d .
Ru2 Ru 0.55261(4) 0.44730(4) 0.34043(3) 0.02781(14) Uani 1 1 d .
La1 La 0.48424(3) -0.05236(3) 0.20671(3) 0.03380(13) Uani 1 1 d .
P1 P 0.46681(14) 0.23190(14) 0.27725(11) 0.0268(4) Uani 1 1 d .
P2 P 0.31041(14) 0.40559(14) 0.28615(11) 0.0287(4) Uani 1 1 d .
P3 P 0.71032(14) 0.49217(15) 0.23659(11) 0.0289(4) Uani 1 1 d .
P4 P 0.54667(14) 0.65475(15) 0.24855(12) 0.0330(4) Uani 1 1 d .
O1 O 0.5543(4) 0.2878(4) 0.3526(3) 0.0339(11) Uani 1 1 d .
O2 O 0.4652(4) 0.2777(4) 0.1855(3) 0.0348(11) Uani 1 1 d .
O3 O 0.4816(3) 0.1144(4) 0.2795(3) 0.0310(10) Uani 1 1 d .
O4 O 0.4049(4) 0.4533(4) 0.3625(3) 0.0331(10) Uani 1 1 d .
O5 O 0.3185(4) 0.4419(4) 0.1929(3) 0.0353(11) Uani 1 1 d .
O6 O 0.2016(4) 0.4285(4) 0.2956(3) 0.0360(11) Uani 1 1 d .
O7 O 0.3375(4) 0.2378(4) 0.3824(3) 0.0341(11) Uani 1 1 d .
H7B H 0.3497 0.1726 0.3902 0.051 Uiso 1 1 d R
O8 O 0.7040(4) 0.4496(4) 0.3259(3) 0.0347(11) Uani 1 1 d .
O9 O 0.6187(4) 0.4423(4) 0.1600(3) 0.0338(11) Uani 1 1 d .
O10 O 0.8206(4) 0.4789(4) 0.2270(3) 0.0387(12) Uani 1 1 d .
O11 O 0.5500(4) 0.6041(3) 0.3383(3) 0.0307(10) Uani 1 1 d .
O12 O 0.4627(3) 0.5941(4) 0.1720(3) 0.0327(11) Uani 1 1 d .
O13 O 0.5239(4) 0.7701(4) 0.2425(3) 0.0361(11) Uani 1 1 d .
O14 O 0.6789(4) 0.6746(4) 0.1518(3) 0.0334(10) Uani 1 1 d .
H14B H 0.7055 0.7351 0.1495 0.040 Uiso 1 1 d R
O15 O 0.6371(4) 0.4416(4) 0.4952(3) 0.0419(12) Uani 1 1 d .
H15C H 0.6205 0.5001 0.5132 0.050 Uiso 1 1 d R
H15B H 0.6110 0.3972 0.5234 0.050 Uiso 1 1 d R
O16 O 0.3937(4) 0.4291(4) 0.0322(3) 0.0337(11) Uani 1 1 d .
H16C H 0.3334 0.4554 0.0330 0.040 Uiso 1 1 d R
H16A H 0.3648 0.3725 0.0074 0.040 Uiso 1 1 d R
O17 O 0.5037(4) -0.0760(4) 0.3726(3) 0.0387(12) Uani 1 1 d .
H17C H 0.5042 -0.0148 0.3939 0.046 Uiso 1 1 d R
H17B H 0.4500 -0.1076 0.3817 0.046 Uiso 1 1 d R
O18 O 0.3608(4) -0.1438(5) 0.0635(4) 0.0504(15) Uani 1 1 d .
H18A H 0.2997 -0.1672 0.0652 0.060 Uiso 1 1 d R
H18B H 0.3921 -0.1823 0.0347 0.060 Uiso 1 1 d R
O19 O 0.4541(4) 0.0898(4) 0.0911(3) 0.0378(11) Uani 1 1 d .
H19A H 0.4890 0.1468 0.1059 0.045 Uiso 1 1 d R
H19B H 0.3911 0.0952 0.0524 0.045 Uiso 1 1 d R
O20 O 0.5866(4) -0.1143(4) 0.0933(3) 0.0357(11) Uani 1 1 d .
H20A H 0.5578 -0.1623 0.0559 0.043 Uiso 1 1 d R
H20B H 0.6560 -0.1106 0.1095 0.043 Uiso 1 1 d R
O21 O 0.3533(4) 0.0342(4) 0.4271(4) 0.0489(14) Uani 1 1 d .
H21A H 0.3641 0.0232 0.4826 0.073 Uiso 1 1 d R
H21C H 0.2892 0.0142 0.3973 0.073 Uiso 1 1 d R
O22 O 0.4882(4) 0.7303(4) 0.4567(3) 0.0348(11) Uani 1 1 d .
H22A H 0.4941 0.7441 0.5110 0.052 Uiso 1 1 d R
H22B H 0.5411 0.7582 0.4434 0.052 Uiso 1 1 d R
O23 O 0.4302(4) 0.6797(4) 1.0013(4) 0.0489(14) Uani 1 1 d .
H23D H 0.4430 0.6145 1.0088 0.059 Uiso 1 1 d R
H23A H 0.4546 0.7021 0.9602 0.059 Uiso 1 1 d R
O24 O 0.1789(4) 0.3871(4) 0.9471(4) 0.0410(12) Uani 1 1 d .
H24D H 0.1907 0.3895 0.8968 0.049 Uiso 1 1 d R
H24A H 0.1109 0.3784 0.9386 0.062 Uiso 1 1 d R
C1 C 0.3324(6) 0.2652(6) 0.2917(5) 0.0355(16) Uani 1 1 d .
C2 C 0.6785(5) 0.6305(5) 0.2371(4) 0.0278(14) Uani 1 1 d .
C3 C 0.2432(5) 0.2085(6) 0.2219(5) 0.0362(16) Uani 1 1 d .
H3A H 0.1736 0.2248 0.2291 0.054 Uiso 1 1 d R
H3B H 0.2436 0.2305 0.1635 0.054 Uiso 1 1 d R
H3C H 0.2555 0.1345 0.2279 0.054 Uiso 1 1 d R
C4 C 0.7666(7) 0.6857(6) 0.3118(6) 0.060(3) Uani 1 1 d .
H4A H 0.7500 0.7590 0.3112 0.091 Uiso 1 1 d R
H4B H 0.7675 0.6560 0.3682 0.091 Uiso 1 1 d R
H4C H 0.8370 0.6766 0.3038 0.091 Uiso 1 1 d R

loop_
_atom_site_aniso_label
_atom_site_aniso_U_11
_atom_site_aniso_U_22
_atom_site_aniso_U_33
_atom_site_aniso_U_23
_atom_site_aniso_U_13
_atom_site_aniso_U_12
Ru1 0.0315(3) 0.0357(3) 0.0197(3) -0.0007(2) 0.0053(2) 0.0004(2)
Ru2 0.0315(3) 0.0283(3) 0.0226(3) -0.0016(2) 0.0070(2) -0.0010(2)
La1 0.0323(2) 0.0357(2) 0.0311(2) -0.00168(18) 0.00639(16) 0.00010(18)
P1 0.0307(9) 0.0290(9) 0.0213(8) -0.0025(7) 0.0089(7) -0.0023(7)
P2 0.0307(9) 0.0281(10) 0.0265(9) 0.0001(7) 0.0077(7) -0.0002(7)
P3 0.0272(8) 0.0345(10) 0.0262(8) -0.0016(8) 0.0100(7) -0.0002(8)
P4 0.0337(10) 0.0361(10) 0.0298(9) 0.0001(8) 0.0106(8) -0.0008(8)
O1 0.033(3) 0.031(3) 0.033(2) 0.002(2) 0.002(2) 0.005(2)
O2 0.033(3) 0.031(3) 0.039(3) 0.000(2) 0.009(2) 0.003(2)
O3 0.033(3) 0.030(3) 0.033(2) -0.008(2) 0.014(2) -0.008(2)
O4 0.030(2) 0.035(3) 0.036(2) -0.005(2) 0.013(2) 0.002(2)
O5 0.036(3) 0.031(3) 0.033(2) 0.005(2) 0.003(2) 0.008(2)
O6 0.033(3) 0.032(3) 0.045(3) 0.006(2) 0.013(2) 0.009(2)
O7 0.039(3) 0.031(3) 0.041(3) 0.003(2) 0.024(2) -0.001(2)
O8 0.032(3) 0.030(3) 0.035(3) -0.007(2) 0.001(2) 0.008(2)
O9 0.036(3) 0.029(3) 0.034(2) 0.008(2) 0.007(2) 0.005(2)
O10 0.031(3) 0.043(3) 0.037(3) -0.003(2) 0.004(2) 0.000(2)
O11 0.030(2) 0.025(2) 0.042(3) -0.004(2) 0.018(2) -0.0066(19)
O12 0.027(2) 0.026(2) 0.037(3) -0.0011(19) -0.0020(19) 0.0061(19)
O13 0.035(3) 0.028(3) 0.047(3) 0.008(2) 0.015(2) 0.000(2)
O14 0.041(3) 0.027(3) 0.034(2) -0.002(2) 0.014(2) -0.006(2)
O15 0.044(3) 0.044(3) 0.040(3) -0.008(2) 0.018(2) 0.007(2)
O16 0.030(2) 0.040(3) 0.028(2) -0.015(2) 0.0038(19) -0.003(2)
O17 0.032(3) 0.034(3) 0.049(3) 0.006(2) 0.011(2) -0.004(2)
O18 0.038(3) 0.063(4) 0.053(3) -0.024(3) 0.018(2) 0.006(3)
O19 0.032(2) 0.050(3) 0.032(3) 0.002(2) 0.009(2) -0.005(2)
O20 0.038(3) 0.030(3) 0.035(3) -0.013(2) 0.004(2) -0.016(2)
O21 0.047(3) 0.036(3) 0.073(4) 0.002(3) 0.032(3) 0.002(2)
O22 0.036(3) 0.037(3) 0.037(3) 0.002(2) 0.021(2) 0.007(2)
O23 0.043(3) 0.038(3) 0.068(4) 0.000(3) 0.021(3) 0.001(2)
O24 0.031(3) 0.035(3) 0.057(3) -0.015(2) 0.013(2) -0.012(2)
C1 0.039(4) 0.029(4) 0.036(4) 0.009(3) 0.008(3) -0.001(3)
C2 0.033(3) 0.029(4) 0.030(3) 0.008(3) 0.023(3) 0.005(3)
C3 0.027(3) 0.038(4) 0.043(4) 0.008(3) 0.011(3) -0.002(3)
C4 0.048(5) 0.042(5) 0.087(7) -0.047(5) 0.014(5) -0.021(4)

loop_
_atom_type_symbol
_atom_type_description
_atom_type_scat_dispersion_real
_atom_type_scat_dispersion_imag
_atom_type_scat_source
C C 0.0033 0.0016 'International Tables Vol C Tables 4.2.6.8 and 6.1.1.4'
H H 0.0000 0.0000 'International Tables Vol C Tables 4.2.6.8 and 6.1.1.4'
O O 0.0106 0.0060 'International Tables Vol C Tables 4.2.6.8 and 6.1.1.4'
P P 0.1023 0.0942 'International Tables Vol C Tables 4.2.6.8 and 6.1.1.4'
Ru Ru -1.2594 0.8363 'International Tables Vol C Tables 4.2.6.8 and 6.1.1.4'
La La -0.2871 2.4523 'International Tables Vol C Tables 4.2.6.8 and 6.1.1.4'

loop_
_geom_angle_atom_site_label_1
_geom_angle_atom_site_label_2
_geom_angle_atom_site_label_3
_geom_angle
_geom_angle_site_symmetry_1
_geom_angle_site_symmetry_3
O12 Ru1 O5 87.25(19) . .
O12 Ru1 O2 173.95(17) . .
O5 Ru1 O2 89.20(19) . .
O12 Ru1 O9 88.80(18) . .
O5 Ru1 O9 172.72(17) . .
O2 Ru1 O9 94.19(18) . .
O12 Ru1 O16 87.36(17) . .
O5 Ru1 O16 87.16(17) . .
O2 Ru1 O16 87.57(18) . .
O9 Ru1 O16 86.55(17) . .
O12 Ru1 Ru2 92.23(13) . .
O5 Ru1 Ru2 93.30(13) . .
O2 Ru1 Ru2 92.87(13) . .
O9 Ru1 Ru2 92.96(13) . .
O16 Ru1 Ru2 179.36(13) . .
O11 Ru2 O8 89.73(18) . .
O11 Ru2 O4 87.33(18) . .
O8 Ru2 O4 175.63(19) . .
O11 Ru2 O1 175.50(19) . .
O8 Ru2 O1 92.40(19) . .
O4 Ru2 O1 90.31(19) . .
O11 Ru2 O15 92.79(19) . .
O8 Ru2 O15 87.81(18) . .
O4 Ru2 O15 89.10(18) . .
O1 Ru2 O15 83.34(18) . .
O11 Ru2 Ru1 92.12(14) . .
O8 Ru2 Ru1 91.01(13) . .
O4 Ru2 Ru1 92.33(13) . .
O1 Ru2 Ru1 91.81(13) . .
O15 Ru2 Ru1 174.95(13) . .
O13 La1 O6 92.72(16) 1_545 2_545
O13 La1 O3 140.36(16) 1_545 .
O6 La1 O3 86.38(15) 2_545 .
O13 La1 O10 86.44(16) 1_545 2_645
O6 La1 O10 156.54(17) 2_545 2_645
O3 La1 O10 79.55(16) . 2_645
O13 La1 O19 147.47(17) 1_545 .
O6 La1 O19 97.62(16) 2_545 .
O3 La1 O19 71.34(16) . .
O10 La1 O19 95.54(16) 2_645 .
O13 La1 O17 72.43(16) 1_545 .
O6 La1 O17 77.59(16) 2_545 .
O3 La1 O17 68.69(15) . .
O10 La1 O17 79.83(15) 2_645 .
O19 La1 O17 139.94(16) . .
O13 La1 O18 78.46(18) 1_545 .
O6 La1 O18 66.34(16) 2_545 .
O3 La1 O18 135.23(16) . .
O10 La1 O18 135.87(16) 2_645 .
O19 La1 O18 77.70(17) . .
O17 La1 O18 131.92(17) . .
O13 La1 O20 75.74(16) 1_545 .
O6 La1 O20 131.66(15) 2_545 .
O3 La1 O20 131.54(14) . .
O10 La1 O20 70.78(15) 2_645 .
O19 La1 O20 74.35(15) . .
O17 La1 O20 137.54(15) . .
O18 La1 O20 65.38(15) . .
O3 P1 O1 112.8(3) . .
O3 P1 O2 111.3(3) . .
O1 P1 O2 109.4(3) . .
O3 P1 C1 109.8(3) . .
O1 P1 C1 106.8(3) . .
O2 P1 C1 106.3(3) . .
O6 P2 O4 112.8(3) . .
O6 P2 O5 111.9(3) . .
O4 P2 O5 109.9(3) . .
O6 P2 C1 109.2(3) . .
O4 P2 C1 106.3(3) . .
O5 P2 C1 106.4(3) . .
O10 P3 O8 112.2(3) . .
O10 P3 O9 113.7(3) . .
O8 P3 O9 108.6(3) . .
O10 P3 C2 109.6(3) . .
O8 P3 C2 105.5(3) . .
O9 P3 C2 106.8(3) . .
O13 P4 O11 115.0(3) . .
O13 P4 O12 111.5(3) . .
O11 P4 O12 108.1(3) . .
O13 P4 C2 109.7(3) . .
O11 P4 C2 105.1(3) . .
O12 P4 C2 107.0(3) . .
P1 O1 Ru2 114.1(3) . .
P1 O2 Ru1 113.5(3) . .
P1 O3 La1 152.0(3) . .
P2 O4 Ru2 114.0(3) . .
P2 O5 Ru1 113.8(2) . .
P2 O6 La1 171.6(3) . 2
C1 O7 H7B 109.2 . .
P3 O8 Ru2 115.7(3) . .
P3 O9 Ru1 113.6(3) . .
P3 O10 La1 150.3(3) . 2_655
P4 O11 Ru2 115.6(3) . .
P4 O12 Ru1 114.9(3) . .
P4 O13 La1 170.3(3) . 1_565
C2 O14 H14B 120.6 . .
Ru2 O15 H15C 103.5 . .
Ru2 O15 H15B 115.3 . .
H15C O15 H15B 103.6 . .
Ru1 O16 H16C 94.2 . .
Ru1 O16 H16A 120.2 . .
H16C O16 H16A 94.1 . .
La1 O17 H17C 106.1 . .
La1 O17 H17B 113.5 . .
H17C O17 H17B 106.2 . .
La1 O18 H18A 117.2 . .
La1 O18 H18B 117.2 . .
H18A O18 H18B 114.2 . .
La1 O19 H19A 118.3 . .
La1 O19 H19B 118.2 . .
H19A O19 H19B 115.5 . .
La1 O20 H20A 118.5 . .
La1 O20 H20B 118.8 . .
H20A O20 H20B 116.0 . .
H21A O21 H21C 109.5 . .
H22A O22 H22B 109.3 . .
H23D O23 H23A 109.5 . .
H24D O24 H24A 109.4 . .
O7 C1 C3 112.8(5) . .
O7 C1 P2 104.2(5) . .
C3 C1 P2 111.7(5) . .
O7 C1 P1 107.7(4) . .
C3 C1 P1 109.4(5) . .
P2 C1 P1 111.0(4) . .
O14 C2 C4 108.1(6) . .
O14 C2 P4 107.4(4) . .
C4 C2 P4 110.3(5) . .
O14 C2 P3 108.0(4) . .
C4 C2 P3 109.8(5) . .
P4 C2 P3 113.0(3) . .
C1 C3 H3A 109.9 . .
C1 C3 H3B 108.8 . .
H3A C3 H3B 109.3 . .
C1 C3 H3C 109.8 . .
H3A C3 H3C 109.5 . .
H3B C3 H3C 109.5 . .
C2 C4 H4A 109.5 . .
C2 C4 H4B 108.4 . .
H4A C4 H4B 109.5 . .
C2 C4 H4C 110.6 . .
H4A C4 H4C 109.5 . .
H4B C4 H4C 109.4 . .

loop_
_geom_bond_atom_site_label_1
_geom_bond_atom_site_label_2
_geom_bond_distance
_geom_bond_site_symmetry_2
Ru1 O12 2.024(5) .
Ru1 O5 2.028(5) .
Ru1 O2 2.055(5) .
Ru1 O9 2.060(5) .
Ru1 O16 2.292(4) .
Ru1 Ru2 2.3574(8) .
Ru2 O11 2.016(5) .
Ru2 O8 2.044(5) .
Ru2 O4 2.050(5) .
Ru2 O1 2.059(5) .
Ru2 O15 2.341(5) .
La1 O13 2.370(5) 1_545
La1 O6 2.409(5) 2_545
La1 O3 2.436(5) .
La1 O10 2.450(5) 2_645
La1 O19 2.522(5) .
La1 O17 2.561(5) .
La1 O18 2.604(5) .
La1 O20 2.655(5) .
P1 O3 1.522(5) .
P1 O1 1.540(5) .
P1 O2 1.554(5) .
P1 C1 1.874(7) .
P2 O6 1.493(5) .
P2 O4 1.551(5) .
P2 O5 1.574(5) .
P2 C1 1.825(7) .
P3 O10 1.493(5) .
P3 O8 1.534(5) .
P3 O9 1.544(5) .
P3 C2 1.827(7) .
P4 O13 1.509(5) .
P4 O11 1.544(5) .
P4 O12 1.558(5) .
P4 C2 1.800(6) .
O6 La1 2.409(5) 2
O7 C1 1.453(8) .
O7 H7B 0.8550 .
O10 La1 2.450(5) 2_655
O13 La1 2.370(5) 1_565
O14 C2 1.459(7) .
O14 H14B 0.8550 .
O15 H15C 0.8545 .
O15 H15B 0.8539 .
O16 H16C 0.8554 .
O16 H16A 0.8550 .
O17 H17C 0.8545 .
O17 H17B 0.8549 .
O18 H18A 0.8554 .
O18 H18B 0.8538 .
O19 H19A 0.8553 .
O19 H19B 0.8557 .
O20 H20A 0.8545 .
O20 H20B 0.8560 .
O21 H21A 0.8525 .
O21 H21C 0.8560 .
O22 H22A 0.8526 .
O22 H22B 0.8547 .
O23 H23D 0.8550 .
O23 H23A 0.8528 .
O24 H24D 0.8524 .
O24 H24A 0.8558 .
C1 C3 1.512(10) .
C2 C4 1.534(10) .
C3 H3A 0.9660 .
C3 H3B 0.9629 .
C3 H3C 0.9656 .
C4 H4A 0.9657 .
C4 H4B 0.9633 .
C4 H4C 0.9654 .

loop_
_geom_hbond_atom_site_label_D
_geom_hbond_atom_site_label_H
_geom_hbond_atom_site_label_A
_geom_hbond_distance_DH
_geom_hbond_distance_HA
_geom_hbond_distance_DA
_geom_hbond_angle_DHA
_geom_hbond_site_symmetry_A
O7 H7B O21 0.85 1.87 2.703(7) 164.7 .
O17 H17C O21 0.85 2.26 2.753(7) 116.4 .
O17 H17C O3 0.85 2.40 2.821(7) 111.0 .
O19 H19A O2 0.86 2.18 2.817(7) 131.4 .
O14 H14B O20 0.85 2.46 2.993(7) 121.0 1_565
O22 H22B O17 0.85 2.38 2.856(7) 115.3 1_565
O15 H15C O4 0.85 2.17 2.809(6) 131.9 3_666
O15 H15B O22 0.85 2.17 2.976(7) 158.4 3_666
O16 H16C O24 0.86 2.22 2.741(6) 119.3 1_554
O16 H16C O24 0.86 2.22 2.741(6) 119.3 1_554
O17 H17B O22 0.85 2.37 2.856(7) 116.5 1_545
O16 H16A O14 0.86 2.47 3.059(6) 127.0 3_665
O21 H21A O24 0.85 2.23 2.860(7) 130.7 2_546
O18 H18B O23 0.85 1.96 2.732(7) 150.4 1_544
O20 H20A O23 0.85 2.59 3.375(7) 153.1 1_544
O20 H20B O8 0.86 1.94 2.740(6) 154.2 2_645
O21 H21A O17 0.85 2.48 3.167(8) 137.9 3_656
O21 H21C O5 0.86 1.90 2.704(7) 156.9 2_545
O22 H22A O7 0.85 2.31 2.850(7) 121.2 3_666
O22 H22A O1 0.85 2.45 3.223(7) 151.2 3_666
O23 H23D O16 0.85 2.52 3.314(7) 154.0 1_556
O24 H24D O14 0.85 2.22 2.869(7) 133.1 3_666
O24 H24D O10 0.85 2.55 3.237(7) 138.5 3_666
O24 H24A O3 0.86 2.55 3.049(7) 118.6 4_566
